data_2227506
loop_
_publ_author_name
'Tahir, M. Nawaz'
'Tariq, Muhammad Ilyas'
'Sarfraz, Muhammad'
'Ahmad, Shahbaz'
'Tariq, Riaz H.'

_publ_section_title
;
 4-Chloro-<i>N</i>-[(<i>E</i>)-(3,4-dimethoxyphenyl)methylidene]aniline
;
_journal_coeditor_code HB5610
_journal_issue 9
_journal_name_full 'Acta Crystallographica Section E'
_journal_page_first o2355
_journal_paper_doi 10.1107/S1600536810032782
_journal_volume 66
_journal_year 2010
_chemical_formula_iupac 'C15 H14 Cl N O2'
_chemical_formula_moiety 'C15 H14 Cl N O2'
_chemical_formula_sum 'C15 H14 Cl N O2'
_chemical_formula_weight 275.72
_chemical_name_systematic
;
4-Chloro-<i>N</i>-[(<i>E</i>)-(3,4-dimethoxyphenyl)methylidene]aniline
;
_space_group_IT_number 14
_symmetry_cell_setting monoclinic
_symmetry_space_group_name_Hall '-P 2ybc'
_symmetry_space_group_name_H-M 'P 1 21/c 1'
_atom_sites_solution_hydrogens geom
_atom_sites_solution_primary direct
_atom_sites_solution_secondary difmap
_audit_creation_method SHELXL-97
_cell_angle_alpha 90
_cell_angle_beta 96.080(2)
_cell_angle_gamma 90
_cell_formula_units_Z 8
_cell_length_a 12.4227(4)
_cell_length_b 7.3638(2)
_cell_length_c 30.4583(13)
_cell_measurement_reflns_used 3456
_cell_measurement_temperature 296(2)
_cell_measurement_theta_max 25.25
_cell_measurement_theta_min 1.65
_cell_volume 2770.60(17)
_computing_cell_refinement 'SAINT (Bruker, 2009)'
_computing_data_collection 'APEX2 (Bruker, 2009)'
_computing_data_reduction 'SAINT (Bruker, 2009)'
_computing_molecular_graphics 'ORTEP-3 for Windows (Farrugia, 1997) and PLATON (Spek, 2009)'
_computing_publication_material
;
WinGX (Farrugia, 1999) and PLATON (Spek, 2009)
;
_computing_structure_refinement 'SHELXL97 (Sheldrick, 2008)'
_computing_structure_solution 'SHELXS97 (Sheldrick, 2008)'
_diffrn_ambient_temperature 296(2)
_diffrn_detector_area_resol_mean 8.10
_diffrn_measured_fraction_theta_full 0.998
_diffrn_measured_fraction_theta_max 0.998
_diffrn_measurement_device_type 'Bruker Kappa APEXII CCD'
_diffrn_measurement_method \w
_diffrn_radiation_monochromator graphite
_diffrn_radiation_source 'fine-focus sealed tube'
_diffrn_radiation_type MoK\a
_diffrn_radiation_wavelength 0.71073
_diffrn_reflns_av_R_equivalents 0.0259
_diffrn_reflns_av_sigmaI/netI 0.0251
_diffrn_reflns_limit_h_max 14
_diffrn_reflns_limit_h_min -14
_diffrn_reflns_limit_k_max 8
_diffrn_reflns_limit_k_min -8
_diffrn_reflns_limit_l_max 29
_diffrn_reflns_limit_l_min -36
_diffrn_reflns_number 20975
_diffrn_reflns_theta_full 25.25
_diffrn_reflns_theta_max 25.25
_diffrn_reflns_theta_min 1.65
_diffrn_standards_number 0
_exptl_absorpt_coefficient_mu 0.273
_exptl_absorpt_correction_T_max 0.950
_exptl_absorpt_correction_T_min 0.932
_exptl_absorpt_correction_type multi-scan
_exptl_absorpt_process_details '(SADABS; Bruker, 2005)'
_exptl_crystal_colour 'light yellow'
_exptl_crystal_density_diffrn 1.322
_exptl_crystal_density_method 'not measured'
_exptl_crystal_description prism
_exptl_crystal_F_000 1152
_exptl_crystal_size_max 0.35
_exptl_crystal_size_mid 0.22
_exptl_crystal_size_min 0.20
_refine_diff_density_max 0.187
_refine_diff_density_min -0.301
_refine_ls_goodness_of_fit_ref 1.046
_refine_ls_hydrogen_treatment constr
_refine_ls_matrix_type full
_refine_ls_number_parameters 347
_refine_ls_number_reflns 5007
_refine_ls_number_restraints 0
_refine_ls_restrained_S_all 1.046
_refine_ls_R_factor_all 0.0657
_refine_ls_R_factor_gt 0.0399
_refine_ls_shift/su_max 0.000
_refine_ls_shift/su_mean 0.000
_refine_ls_structure_factor_coef Fsqd
_refine_ls_weighting_details 'calc w=1/[\s^2^(Fo^2^)+(0.0465P)^2^+1.0036P] where P=(Fo^2^+2Fc^2^)/3'
_refine_ls_weighting_scheme calc
_refine_ls_wR_factor_gt 0.0972
_refine_ls_wR_factor_ref 0.1203
_reflns_number_gt 3456
_reflns_number_total 5007
_reflns_threshold_expression I>2\s(I)
_cod_data_source_file hb5610.cif
_cod_data_source_block I
_cod_original_sg_symbol_H-M 'P 21/c'
_cod_database_code 2227506
_cod_database_fobs_code 2227506

loop_
_symmetry_equiv_pos_site_id
_symmetry_equiv_pos_as_xyz
1 x,y,z
2 -x,1/2+y,1/2-z
3 -x,-y,-z
4 x,1/2-y,1/2+z

loop_
_atom_site_aniso_label
_atom_site_aniso_U_11
_atom_site_aniso_U_22
_atom_site_aniso_U_33
_atom_site_aniso_U_12
_atom_site_aniso_U_13
_atom_site_aniso_U_23
Cl1 0.0819(5) 0.1266(7) 0.1086(6) 0.0040(4) 0.0499(4) 0.0131(5)
O1 0.0419(8) 0.0932(12) 0.0652(10) -0.0014(8) 0.0074(7) 0.0011(9)
O2 0.0502(8) 0.0884(11) 0.0482(8) 0.0024(8) 0.0058(7) 0.0031(8)
N1 0.0510(10) 0.0576(10) 0.0509(10) -0.0004(8) 0.0067(8) 0.0022(8)
C1 0.0490(11) 0.0469(11) 0.0480(11) 0.0033(9) 0.0048(9) 0.0062(9)
C2 0.0576(13) 0.0507(12) 0.0512(12) 0.0006(10) 0.0028(10) 0.0015(10)
C3 0.0496(12) 0.0575(13) 0.0664(14) -0.0020(10) 0.0005(10) 0.0109(11)
C4 0.0568(13) 0.0607(14) 0.0640(14) 0.0086(11) 0.0179(11) 0.0117(11)
C5 0.0749(16) 0.0635(14) 0.0554(13) 0.0048(12) 0.0139(12) -0.0054(11)
C6 0.0574(13) 0.0566(13) 0.0572(13) -0.0035(10) 0.0045(10) -0.0052(10)
C7 0.0574(13) 0.0604(13) 0.0464(11) 0.0015(10) 0.0059(10) 0.0051(10)
C8 0.0492(12) 0.0535(12) 0.0487(11) 0.0007(9) 0.0043(9) 0.0026(9)
C9 0.0419(11) 0.0496(12) 0.0518(12) 0.0011(9) 0.0001(9) -0.0002(9)
C10 0.0482(11) 0.0469(11) 0.0472(11) 0.0005(9) 0.0015(9) -0.0022(9)
C11 0.0450(11) 0.0514(12) 0.0548(12) -0.0009(9) 0.0043(9) -0.0033(10)
C12 0.0438(11) 0.0724(15) 0.0601(14) 0.0015(10) -0.0049(10) -0.0011(11)
C13 0.0588(13) 0.0740(15) 0.0478(12) 0.0017(11) 0.0000(10) 0.0064(11)
C14 0.0445(13) 0.113(2) 0.0814(17) -0.0016(13) 0.0054(12) -0.0137(16)
C15 0.0656(15) 0.0966(18) 0.0477(12) 0.0126(13) 0.0000(11) -0.0030(12)
Cl2 0.0734(4) 0.1239(6) 0.0828(5) 0.0051(4) 0.0329(3) -0.0075(4)
O3 0.0441(8) 0.1016(12) 0.0596(9) 0.0077(8) 0.0045(7) 0.0180(9)
O4 0.0406(8) 0.0748(10) 0.0686(10) 0.0043(7) 0.0045(7) 0.0094(8)
N2 0.0529(10) 0.0587(11) 0.0503(10) 0.0024(8) 0.0072(8) 0.0034(8)
C16 0.0516(12) 0.0447(11) 0.0452(11) 0.0001(9) 0.0023(9) -0.0007(9)
C17 0.0593(13) 0.0538(12) 0.0432(11) 0.0071(10) -0.0019(9) 0.0047(9)
C18 0.0528(12) 0.0617(13) 0.0562(13) 0.0120(10) -0.0030(10) -0.0051(11)
C19 0.0538(12) 0.0565(12) 0.0509(12) 0.0000(10) 0.0094(10) -0.0085(10)
C20 0.0689(15) 0.0616(14) 0.0543(13) 0.0024(11) 0.0092(11) 0.0119(11)
C21 0.0549(12) 0.0573(13) 0.0586(13) 0.0091(10) 0.0021(10) 0.0126(11)
C22 0.0588(14) 0.0723(15) 0.0474(12) 0.0005(11) 0.0035(10) 0.0030(11)
C23 0.0500(12) 0.0606(13) 0.0531(12) 0.0010(10) 0.0031(10) 0.0013(10)
C24 0.0425(11) 0.0537(12) 0.0564(12) 0.0045(9) 0.0016(9) 0.0031(10)
C25 0.0471(11) 0.0496(12) 0.0531(12) 0.0015(9) 0.0011(9) 0.0050(10)
C26 0.0423(11) 0.0512(12) 0.0600(13) 0.0006(9) 0.0005(9) 0.0018(10)
C27 0.0440(12) 0.0853(17) 0.0642(14) 0.0044(11) -0.0073(10) 0.0105(12)
C28 0.0580(14) 0.0963(18) 0.0538(13) 0.0041(12) -0.0028(11) 0.0113(13)
C29 0.0576(13) 0.0810(16) 0.0606(14) 0.0047(12) -0.0046(11) 0.0085(12)
C30 0.0416(12) 0.0733(15) 0.0867(17) 0.0067(10) 0.0029(11) 0.0070(13)

loop_
_atom_site_type_symbol
_atom_site_label
_atom_site_fract_x
_atom_site_fract_y
_atom_site_fract_z
_atom_site_U_iso_or_equiv
_atom_site_thermal_displace_type
_atom_site_calc_flag
_atom_site_refinement_flags
_atom_site_occupancy
Cl Cl1 -0.47381(6) 0.59742(12) 0.19551(3) 0.1029(3) Uani . . 1.000
O O1 0.34541(11) 0.7300(2) 0.00839(5) 0.0666(6) Uani . . 1.000
O O2 0.15540(11) 0.7756(2) -0.03006(4) 0.0622(5) Uani . . 1.000
N N1 -0.10335(14) 0.6680(2) 0.09001(5) 0.0531(6) Uani . . 1.000
C C1 -0.18906(15) 0.6522(3) 0.11683(6) 0.0480(6) Uani . . 1.000
C C2 -0.27949(16) 0.5526(3) 0.10049(7) 0.0534(7) Uani . . 1.000
C C3 -0.36655(17) 0.5352(3) 0.12478(7) 0.0582(8) Uani . . 1.000
C C4 -0.36430(18) 0.6199(3) 0.16498(8) 0.0597(8) Uani . . 1.000
C C5 -0.27691(19) 0.7213(3) 0.18141(7) 0.0641(8) Uani . . 1.000
C C6 -0.18948(17) 0.7378(3) 0.15726(7) 0.0572(8) Uani . . 1.000
C C7 -0.00599(17) 0.6629(3) 0.10774(7) 0.0547(7) Uani . . 1.000
C C8 0.08663(16) 0.6815(3) 0.08263(7) 0.0505(7) Uani . . 1.000
C C9 0.07247(15) 0.7174(3) 0.03730(6) 0.0481(7) Uani . . 1.000
C C10 0.15987(16) 0.7355(3) 0.01380(6) 0.0477(6) Uani . . 1.000
C C11 0.26563(16) 0.7137(3) 0.03515(7) 0.0505(7) Uani . . 1.000
C C12 0.27930(17) 0.6779(3) 0.07967(7) 0.0595(8) Uani . . 1.000
C C13 0.19067(17) 0.6630(3) 0.10334(7) 0.0606(8) Uani . . 1.000
C C14 0.45431(17) 0.7121(4) 0.02793(9) 0.0797(10) Uani . . 1.000
C C15 0.05181(18) 0.8106(4) -0.05280(7) 0.0704(9) Uani . . 1.000
Cl Cl2 -0.28854(6) 0.13333(12) 0.26687(2) 0.0916(3) Uani . . 1.000
O O3 0.34354(11) 0.2151(2) 0.04035(5) 0.0685(6) Uani . . 1.000
O O4 0.53216(11) 0.1383(2) 0.07674(5) 0.0614(5) Uani . . 1.000
N N2 0.08863(14) 0.1523(2) 0.16357(6) 0.0538(6) Uani . . 1.000
C C16 0.00252(16) 0.1438(3) 0.19048(6) 0.0474(7) Uani . . 1.000
C C17 -0.09141(16) 0.2363(3) 0.17535(7) 0.0526(7) Uani . . 1.000
C C18 -0.18002(17) 0.2347(3) 0.19879(7) 0.0575(7) Uani . . 1.000
C C19 -0.17623(17) 0.1391(3) 0.23760(7) 0.0535(7) Uani . . 1.000
C C20 -0.08492(18) 0.0463(3) 0.25324(7) 0.0614(8) Uani . . 1.000
C C21 0.00371(17) 0.0481(3) 0.22977(7) 0.0572(7) Uani . . 1.000
C C22 0.18473(17) 0.1189(3) 0.17922(7) 0.0597(8) Uani . . 1.000
C C23 0.27594(16) 0.1226(3) 0.15321(7) 0.0547(7) Uani . . 1.000
C C24 0.26207(16) 0.1687(3) 0.10854(7) 0.0511(7) Uani . . 1.000
C C25 0.34811(16) 0.1725(3) 0.08394(7) 0.0502(7) Uani . . 1.000
C C26 0.45269(15) 0.1286(3) 0.10403(7) 0.0515(7) Uani . . 1.000
C C27 0.46640(17) 0.0814(3) 0.14774(8) 0.0654(8) Uani . . 1.000
C C28 0.37878(18) 0.0795(4) 0.17212(8) 0.0700(9) Uani . . 1.000
C C29 0.23950(17) 0.2317(3) 0.01634(7) 0.0672(8) Uani . . 1.000
C C30 0.63635(16) 0.0663(3) 0.09192(8) 0.0675(9) Uani . . 1.000
H H2 -0.28136 0.49722 0.07297 0.0640 Uiso . . 1.000
H H3 -0.42638 0.46651 0.11397 0.0699 Uiso . . 1.000
H H5 -0.27641 0.77864 0.20863 0.0769 Uiso . . 1.000
H H6 -0.13016 0.80729 0.16828 0.0686 Uiso . . 1.000
H H7 0.00653 0.64637 0.13813 0.0656 Uiso . . 1.000
H H9 0.00291 0.72905 0.02296 0.0577 Uiso . . 1.000
H H12 0.34870 0.66362 0.09400 0.0714 Uiso . . 1.000
H H13 0.20112 0.64022 0.13353 0.0727 Uiso . . 1.000
H H14A 0.46754 0.79754 0.05169 0.1193 Uiso . . 1.000
H H14B 0.50294 0.73565 0.00611 0.1193 Uiso . . 1.000
H H14C 0.46581 0.59102 0.03914 0.1193 Uiso . . 1.000
H H15A 0.00931 0.70152 -0.05403 0.1056 Uiso . . 1.000
H H15B 0.05986 0.85091 -0.08225 0.1056 Uiso . . 1.000
H H15C 0.01616 0.90321 -0.03750 0.1056 Uiso . . 1.000
H H17 -0.09447 0.30033 0.14893 0.0631 Uiso . . 1.000
H H18 -0.24229 0.29817 0.18840 0.0690 Uiso . . 1.000
H H20 -0.08271 -0.01779 0.27963 0.0737 Uiso . . 1.000
H H21 0.06554 -0.01593 0.24041 0.0687 Uiso . . 1.000
H H22 0.19776 0.09042 0.20906 0.0716 Uiso . . 1.000
H H24 0.19328 0.19723 0.09526 0.0614 Uiso . . 1.000
H H27 0.53481 0.05060 0.16104 0.0785 Uiso . . 1.000
H H28 0.38922 0.04869 0.20187 0.0840 Uiso . . 1.000
H H29A 0.19869 0.12289 0.01982 0.1007 Uiso . . 1.000
H H29B 0.24729 0.24997 -0.01437 0.1007 Uiso . . 1.000
H H29C 0.20224 0.33350 0.02736 0.1007 Uiso . . 1.000
H H30A 0.66641 0.13300 0.11741 0.1012 Uiso . . 1.000
H H30B 0.68330 0.07689 0.06896 0.1012 Uiso . . 1.000
H H30C 0.62931 -0.05923 0.09960 0.1012 Uiso . . 1.000

loop_
_atom_type_symbol
_atom_type_description
_atom_type_scat_dispersion_real
_atom_type_scat_dispersion_imag
_atom_type_scat_source
C C 0.0033 0.0016 'International Tables Vol C Tables 4.2.6.8 and 6.1.1.4'
H H 0.0000 0.0000 'International Tables Vol C Tables 4.2.6.8 and 6.1.1.4'
N N 0.0061 0.0033 'International Tables Vol C Tables 4.2.6.8 and 6.1.1.4'
O O 0.0106 0.0060 'International Tables Vol C Tables 4.2.6.8 and 6.1.1.4'
Cl Cl 0.1484 0.1585 'International Tables Vol C Tables 4.2.6.8 and 6.1.1.4'

loop_
_geom_angle_atom_site_label_1
_geom_angle_atom_site_label_2
_geom_angle_atom_site_label_3
_geom_angle_site_symmetry_1
_geom_angle_site_symmetry_2
_geom_angle_site_symmetry_3
_geom_angle
_geom_angle_publ_flag
C11 O1 C14 . . . 117.62(17) no
C10 O2 C15 . . . 117.28(15) no
C25 O3 C29 . . . 117.64(16) no
C26 O4 C30 . . . 118.33(17) no
C1 N1 C7 . . . 119.52(17) no
C16 N2 C22 . . . 121.01(18) no
N1 C1 C6 . . . 123.42(18) no
N1 C1 C2 . . . 117.81(17) no
C2 C1 C6 . . . 118.70(18) no
C1 C2 C3 . . . 120.48(19) no
C2 C3 C4 . . . 119.6(2) no
C3 C4 C5 . . . 121.0(2) no
Cl1 C4 C3 . . . 119.47(17) no
Cl1 C4 C5 . . . 119.53(18) no
C4 C5 C6 . . . 119.5(2) no
C1 C6 C5 . . . 120.8(2) no
N1 C7 C8 . . . 122.94(19) no
C7 C8 C9 . . . 120.89(18) no
C7 C8 C13 . . . 120.26(19) no
C9 C8 C13 . . . 118.85(19) no
C8 C9 C10 . . . 120.72(18) no
O2 C10 C11 . . . 114.53(17) no
O2 C10 C9 . . . 125.53(18) no
C9 C10 C11 . . . 119.93(17) no
O1 C11 C10 . . . 114.68(18) no
O1 C11 C12 . . . 126.11(19) no
C10 C11 C12 . . . 119.21(19) no
C11 C12 C13 . . . 120.5(2) no
C8 C13 C12 . . . 120.8(2) no
C1 C2 H2 . . . 120.00 no
C3 C2 H2 . . . 120.00 no
C2 C3 H3 . . . 120.00 no
C4 C3 H3 . . . 120.00 no
C4 C5 H5 . . . 120.00 no
C6 C5 H5 . . . 120.00 no
C1 C6 H6 . . . 120.00 no
C5 C6 H6 . . . 120.00 no
C8 C7 H7 . . . 119.00 no
N1 C7 H7 . . . 119.00 no
C8 C9 H9 . . . 120.00 no
C10 C9 H9 . . . 120.00 no
C11 C12 H12 . . . 120.00 no
C13 C12 H12 . . . 120.00 no
C12 C13 H13 . . . 120.00 no
C8 C13 H13 . . . 120.00 no
O1 C14 H14B . . . 109.00 no
H14A C14 H14C . . . 109.00 no
O1 C14 H14C . . . 109.00 no
H14A C14 H14B . . . 109.00 no
O1 C14 H14A . . . 109.00 no
H14B C14 H14C . . . 109.00 no
O2 C15 H15C . . . 109.00 no
H15A C15 H15C . . . 109.00 no
H15B C15 H15C . . . 109.00 no
H15A C15 H15B . . . 109.00 no
O2 C15 H15A . . . 109.00 no
O2 C15 H15B . . . 109.00 no
N2 C16 C17 . . . 116.51(17) no
N2 C16 C21 . . . 125.58(19) no
C17 C16 C21 . . . 117.89(19) no
C16 C17 C18 . . . 121.0(2) no
C17 C18 C19 . . . 119.7(2) no
Cl2 C19 C18 . . . 119.96(17) no
Cl2 C19 C20 . . . 119.48(17) no
C18 C19 C20 . . . 120.6(2) no
C19 C20 C21 . . . 119.7(2) no
C16 C21 C20 . . . 121.2(2) no
N2 C22 C23 . . . 123.6(2) no
C22 C23 C24 . . . 120.96(18) no
C22 C23 C28 . . . 120.6(2) no
C24 C23 C28 . . . 118.41(19) no
C23 C24 C25 . . . 121.05(19) no
O3 C25 C24 . . . 125.80(19) no
O3 C25 C26 . . . 114.64(17) no
C24 C25 C26 . . . 119.57(19) no
O4 C26 C25 . . . 114.67(18) no
O4 C26 C27 . . . 125.80(18) no
C25 C26 C27 . . . 119.54(19) no
C26 C27 C28 . . . 120.1(2) no
C23 C28 C27 . . . 121.3(2) no
C16 C17 H17 . . . 119.00 no
C18 C17 H17 . . . 119.00 no
C17 C18 H18 . . . 120.00 no
C19 C18 H18 . . . 120.00 no
C19 C20 H20 . . . 120.00 no
C21 C20 H20 . . . 120.00 no
C16 C21 H21 . . . 119.00 no
C20 C21 H21 . . . 119.00 no
N2 C22 H22 . . . 118.00 no
C23 C22 H22 . . . 118.00 no
C23 C24 H24 . . . 119.00 no
C25 C24 H24 . . . 119.00 no
C26 C27 H27 . . . 120.00 no
C28 C27 H27 . . . 120.00 no
C23 C28 H28 . . . 119.00 no
C27 C28 H28 . . . 119.00 no
O3 C29 H29A . . . 109.00 no
O3 C29 H29B . . . 109.00 no
O3 C29 H29C . . . 109.00 no
H29A C29 H29B . . . 109.00 no
H29A C29 H29C . . . 109.00 no
H29B C29 H29C . . . 109.00 no
O4 C30 H30A . . . 109.00 no
O4 C30 H30B . . . 109.00 no
O4 C30 H30C . . . 109.00 no
H30A C30 H30B . . . 109.00 no
H30A C30 H30C . . . 109.00 no
H30B C30 H30C . . . 110.00 no

loop_
_geom_bond_atom_site_label_1
_geom_bond_atom_site_label_2
_geom_bond_site_symmetry_1
_geom_bond_site_symmetry_2
_geom_bond_distance
_geom_bond_publ_flag
Cl1 C4 . . 1.735(2) no
Cl2 C19 . . 1.734(2) no
O1 C11 . . 1.354(2) no
O1 C14 . . 1.425(3) no
O2 C15 . . 1.419(3) no
O2 C10 . . 1.364(2) no
O3 C25 . . 1.360(3) no
O3 C29 . . 1.421(3) no
O4 C30 . . 1.430(3) no
O4 C26 . . 1.358(2) no
N1 C7 . . 1.272(3) no
N1 C1 . . 1.414(2) no
N2 C22 . . 1.262(3) no
N2 C16 . . 1.416(3) no
C1 C6 . . 1.384(3) no
C1 C2 . . 1.389(3) no
C2 C3 . . 1.380(3) no
C3 C4 . . 1.372(3) no
C4 C5 . . 1.368(3) no
C5 C6 . . 1.380(3) no
C7 C8 . . 1.454(3) no
C8 C9 . . 1.398(3) no
C8 C13 . . 1.384(3) no
C9 C10 . . 1.369(3) no
C10 C11 . . 1.412(3) no
C11 C12 . . 1.374(3) no
C12 C13 . . 1.383(3) no
C2 H2 . . 0.9300 no
C3 H3 . . 0.9300 no
C5 H5 . . 0.9300 no
C6 H6 . . 0.9300 no
C7 H7 . . 0.9300 no
C9 H9 . . 0.9300 no
C12 H12 . . 0.9300 no
C13 H13 . . 0.9300 no
C14 H14A . . 0.9600 no
C14 H14B . . 0.9600 no
C14 H14C . . 0.9600 no
C15 H15A . . 0.9600 no
C15 H15B . . 0.9600 no
C15 H15C . . 0.9600 no
C16 C17 . . 1.387(3) no
C16 C21 . . 1.388(3) no
C17 C18 . . 1.374(3) no
C18 C19 . . 1.372(3) no
C19 C20 . . 1.366(3) no
C20 C21 . . 1.375(3) no
C22 C23 . . 1.450(3) no
C23 C24 . . 1.395(3) no
C23 C28 . . 1.382(3) no
C24 C25 . . 1.369(3) no
C25 C26 . . 1.414(3) no
C26 C27 . . 1.369(3) no
C27 C28 . . 1.381(3) no
C17 H17 . . 0.9300 no
C18 H18 . . 0.9300 no
C20 H20 . . 0.9300 no
C21 H21 . . 0.9300 no
C22 H22 . . 0.9300 no
C24 H24 . . 0.9300 no
C27 H27 . . 0.9300 no
C28 H28 . . 0.9300 no
C29 H29A . . 0.9600 no
C29 H29B . . 0.9600 no
C29 H29C . . 0.9600 no
C30 H30A . . 0.9600 no
C30 H30B . . 0.9600 no
C30 H30C . . 0.9600 no

loop_
_geom_hbond_atom_site_label_D
_geom_hbond_atom_site_label_H
_geom_hbond_atom_site_label_A
_geom_hbond_site_symmetry_A
_geom_hbond_distance_DH
_geom_hbond_distance_HA
_geom_hbond_distance_DA
_geom_hbond_angle_DHA
_geom_hbond_publ_flag
C14 H14B O3 3_665 0.96 2.52 3.468(3) 170 yes
C6 H6 Cg3 1_565 0.93 2.85 3.602(2) 139 yes
C18 H18 Cg1 1_555 0.93 2.89 3.588(2) 133 yes
C21 H21 Cg3 2_545 0.93 2.88 3.549(2) 130 yes
C29 H29C Cg2 1_555 0.96 2.88 3.782(2) 157 yes
C30 H30C Cg1 1_645 0.96 2.76 3.613(2) 148 yes

loop_
_geom_torsion_atom_site_label_1
_geom_torsion_atom_site_label_2
_geom_torsion_atom_site_label_3
_geom_torsion_atom_site_label_4
_geom_torsion_site_symmetry_1
_geom_torsion_site_symmetry_2
_geom_torsion_site_symmetry_3
_geom_torsion_site_symmetry_4
_geom_torsion
_geom_torsion_publ_flag
C14 O1 C11 C10 . . . . 179.1(2) no
C14 O1 C11 C12 . . . . -1.3(3) no
C15 O2 C10 C9 . . . . 3.4(3) no
C15 O2 C10 C11 . . . . -176.1(2) no
C29 O3 C25 C26 . . . . 169.99(18) no
C29 O3 C25 C24 . . . . -9.7(3) no
C30 O4 C26 C25 . . . . -169.27(18) no
C30 O4 C26 C27 . . . . 10.8(3) no
C1 N1 C7 C8 . . . . -178.84(19) no
C7 N1 C1 C6 . . . . 41.7(3) no
C7 N1 C1 C2 . . . . -141.6(2) no
C22 N2 C16 C21 . . . . -21.7(3) no
C16 N2 C22 C23 . . . . 179.0(2) no
C22 N2 C16 C17 . . . . 159.9(2) no
N1 C1 C6 C5 . . . . 178.2(2) no
C6 C1 C2 C3 . . . . -1.9(3) no
N1 C1 C2 C3 . . . . -178.78(19) no
C2 C1 C6 C5 . . . . 1.5(3) no
C1 C2 C3 C4 . . . . 1.2(3) no
C2 C3 C4 Cl1 . . . . -179.88(17) no
C2 C3 C4 C5 . . . . -0.1(3) no
Cl1 C4 C5 C6 . . . . 179.46(17) no
C3 C4 C5 C6 . . . . -0.3(3) no
C4 C5 C6 C1 . . . . -0.4(3) no
N1 C7 C8 C9 . . . . 3.9(3) no
N1 C7 C8 C13 . . . . -175.8(2) no
C7 C8 C9 C10 . . . . 179.8(2) no
C9 C8 C13 C12 . . . . -0.6(3) no
C13 C8 C9 C10 . . . . -0.5(3) no
C7 C8 C13 C12 . . . . 179.1(2) no
C8 C9 C10 C11 . . . . 1.5(3) no
C8 C9 C10 O2 . . . . -178.0(2) no
O2 C10 C11 O1 . . . . -2.1(3) no
O2 C10 C11 C12 . . . . 178.25(19) no
C9 C10 C11 O1 . . . . 178.4(2) no
C9 C10 C11 C12 . . . . -1.3(3) no
O1 C11 C12 C13 . . . . -179.5(2) no
C10 C11 C12 C13 . . . . 0.1(3) no
C11 C12 C13 C8 . . . . 0.8(3) no
N2 C16 C17 C18 . . . . 179.24(19) no
C21 C16 C17 C18 . . . . 0.7(3) no
N2 C16 C21 C20 . . . . -179.1(2) no
C17 C16 C21 C20 . . . . -0.6(3) no
C16 C17 C18 C19 . . . . -0.5(3) no
C17 C18 C19 Cl2 . . . . -178.91(17) no
C17 C18 C19 C20 . . . . 0.3(3) no
Cl2 C19 C20 C21 . . . . 178.95(17) no
C18 C19 C20 C21 . . . . -0.3(3) no
C19 C20 C21 C16 . . . . 0.5(3) no
N2 C22 C23 C24 . . . . 1.6(3) no
N2 C22 C23 C28 . . . . -178.1(2) no
C22 C23 C24 C25 . . . . 179.9(2) no
C28 C23 C24 C25 . . . . -0.4(3) no
C22 C23 C28 C27 . . . . 179.6(2) no
C24 C23 C28 C27 . . . . 0.0(4) no
C23 C24 C25 O3 . . . . 179.9(2) no
C23 C24 C25 C26 . . . . 0.2(3) no
O3 C25 C26 O4 . . . . 0.8(3) no
O3 C25 C26 C27 . . . . -179.21(19) no
C24 C25 C26 O4 . . . . -179.42(19) no
C24 C25 C26 C27 . . . . 0.5(3) no
O4 C26 C27 C28 . . . . 179.0(2) no
C25 C26 C27 C28 . . . . -1.0(3) no
C26 C27 C28 C23 . . . . 0.7(4) no
